data_4038842
loop_
_publ_author_name
'Huang, Yange'
'Choy, Pui Ying'
'Wang, Junya'
'Tse, Man Kin'
'Sun, Raymond Wai-Yin'
'Chan, Albert Sun Chi'
'Kwong, Fuk Yee'

_publ_section_title
;
 Palladium-catalyzed Monoarylation of Arylhydrazines with Aryl Tosylates.
;
_journal_name_full 'The Journal of organic chemistry'
_journal_paper_doi 10.1021/acs.joc.0c01599
_journal_year 2020
_chemical_formula_sum 'C29 H38 N O2 P'
_chemical_formula_weight 463.57
_space_group_crystal_system monoclinic
_space_group_IT_number 14
_space_group_name_Hall '-P 2yn'
_space_group_name_H-M_alt 'P 1 21/n 1'
_atom_sites_solution_hydrogens geom
_audit_creation_method SHELXL-2018/3
_cell_angle_alpha 90
_cell_angle_beta 101.186(12)
_cell_angle_gamma 90
_cell_formula_units_Z 4
_cell_length_a 11.799(4)
_cell_length_b 18.531(6)
_cell_length_c 12.441(4)
_cell_measurement_reflns_used 9832
_cell_measurement_temperature 300(2)
_cell_measurement_theta_max 15
_cell_measurement_theta_min 15
_cell_volume 2668.5(15)
_computing_cell_refinement 'BRUKER D8VENTURE DIFFRACTOMETER'
_computing_data_collection 'BRUKER D8VENTURE DIFFRACTOMETER'
_computing_data_reduction 'BRUKER D8VENTURE DIFFRACTOMETER'
_computing_molecular_graphics 'BRUKER SHELXTL'
_computing_publication_material 'BRUKER SHELXTL'
_computing_structure_refinement 'SHELXL-2018/3 (Sheldrick, 2018)'
_computing_structure_solution 'BRUKER D8VENTURE DIFFRACTOMETER'
_diffrn_ambient_temperature 300(2)
_diffrn_measured_fraction_theta_full 0.994
_diffrn_measured_fraction_theta_max 0.994
_diffrn_measurement_device_type 'BRUKER D8VENTURE DIFFRACTOMETER'
_diffrn_measurement_method 'PHI & OMEGA SCAN'
_diffrn_radiation_type MoK\a
_diffrn_radiation_wavelength 0.71073
_diffrn_reflns_av_unetI/netI 0.0350
_diffrn_reflns_Laue_measured_fraction_full 0.994
_diffrn_reflns_Laue_measured_fraction_max 0.994
_diffrn_reflns_limit_h_max 13
_diffrn_reflns_limit_h_min -14
_diffrn_reflns_limit_k_max 22
_diffrn_reflns_limit_k_min 0
_diffrn_reflns_limit_l_max 14
_diffrn_reflns_limit_l_min 0
_diffrn_reflns_number 4853
_diffrn_reflns_point_group_measured_fraction_full 0.994
_diffrn_reflns_point_group_measured_fraction_max 0.994
_diffrn_reflns_theta_full 25.242
_diffrn_reflns_theta_max 25.249
_diffrn_reflns_theta_min 2.650
_exptl_absorpt_coefficient_mu 0.128
_exptl_absorpt_correction_T_max 0.745618
_exptl_absorpt_correction_T_min 0.460829
_exptl_absorpt_correction_type multi-scan
_exptl_crystal_colour colourless
_exptl_crystal_density_diffrn 1.154
_exptl_crystal_description block
_exptl_crystal_F_000 1000
_exptl_crystal_size_max 0.400
_exptl_crystal_size_mid 0.300
_exptl_crystal_size_min 0.200
_refine_diff_density_max 0.272
_refine_diff_density_min -0.204
_refine_diff_density_rms 0.038
_refine_ls_extinction_method none
_refine_ls_goodness_of_fit_ref 1.144
_refine_ls_hydrogen_treatment constr
_refine_ls_matrix_type full
_refine_ls_number_parameters 299
_refine_ls_number_reflns 4853
_refine_ls_number_restraints 0
_refine_ls_restrained_S_all 1.144
_refine_ls_R_factor_all 0.0601
_refine_ls_R_factor_gt 0.0512
_refine_ls_shift/su_max 0.000
_refine_ls_shift/su_mean 0.000
_refine_ls_structure_factor_coef Fsqd
_refine_ls_weighting_details 'w=1/[\s^2^(Fo^2^)+(0.0406P)^2^+1.0711P] where P=(Fo^2^+2Fc^2^)/3'
_refine_ls_weighting_scheme calc
_refine_ls_wR_factor_gt 0.1183
_refine_ls_wR_factor_ref 0.1263
_reflns_Friedel_coverage 0.000
_reflns_number_gt 4388
_reflns_number_total 4853
_reflns_threshold_expression 'I > 2\s(I)'
_cod_data_source_file jo0c01599_si_002.cif
_cod_data_source_block hyg127crystal
_cod_original_cell_volume 2668.3(15)
_cod_original_sg_symbol_H-M 'P 21/n'
_cod_database_code 4038842
_shelx_shelxl_version_number 2018/3
_shelx_space_group_comment
;
The symmetry employed for this shelxl refinement is uniquely defined
by the following loop, which should always be used as a source of
symmetry information in preference to the above space-group names.
They are only intended as comments.
;
_shelx_estimated_absorpt_t_min 0.951
_shelx_estimated_absorpt_t_max 0.975

loop_
_space_group_symop_operation_xyz
'x, y, z'
'-x+1/2, y+1/2, -z+1/2'
'-x, -y, -z'
'x-1/2, -y-1/2, z-1/2'

loop_
_atom_site_label
_atom_site_type_symbol
_atom_site_fract_x
_atom_site_fract_y
_atom_site_fract_z
_atom_site_U_iso_or_equiv
_atom_site_adp_type
_atom_site_occupancy
_atom_site_site_symmetry_order
_atom_site_calc_flag
_atom_site_refinement_flags_posn
_atom_site_refinement_flags_adp
_atom_site_refinement_flags_occupancy
_atom_site_disorder_assembly
_atom_site_disorder_group
P1 P 0.66250(5) 0.61174(3) 0.56795(5) 0.04008(17) Uani 1 1 d . . . . .
N1 N 0.6354(2) 0.70898(12) 0.30608(17) 0.0513(5) Uani 1 1 d . . . . .
O1 O 0.7857(2) 0.92757(10) 0.61745(16) 0.0689(6) Uani 1 1 d . . . . .
O2 O 0.72286(19) 0.86259(10) 0.78031(14) 0.0627(5) Uani 1 1 d . . . . .
C1 C 0.6690(3) 0.68828(14) 0.2102(2) 0.0553(7) Uani 1 1 d . . . . .
C2 C 0.6025(4) 0.67895(18) 0.1049(2) 0.0783(10) Uani 1 1 d . . . . .
H2A H 0.522652 0.684473 0.090771 0.094 Uiso 1 1 calc R U . . .
C3 C 0.6617(5) 0.6611(2) 0.0230(3) 0.0978(15) Uani 1 1 d . . . . .
H3A H 0.620452 0.654952 -0.048094 0.117 Uiso 1 1 calc R U . . .
C4 C 0.7794(5) 0.6523(2) 0.0434(3) 0.1008(15) Uani 1 1 d . . . . .
H4A H 0.815870 0.640521 -0.014149 0.121 Uiso 1 1 calc R U . . .
C5 C 0.8442(4) 0.6603(2) 0.1461(3) 0.0876(12) Uani 1 1 d . . . . .
H5A H 0.923796 0.653452 0.158689 0.105 Uiso 1 1 calc R U . . .
C6 C 0.7891(3) 0.67886(16) 0.2324(2) 0.0625(8) Uani 1 1 d . . . . .
C7 C 0.8272(3) 0.69489(17) 0.3456(2) 0.0610(7) Uani 1 1 d . . . . .
H7A H 0.903067 0.693286 0.384030 0.073 Uiso 1 1 calc R U . . .
C8 C 0.7326(2) 0.71299(13) 0.38745(19) 0.0455(6) Uani 1 1 d . . . . .
C9 C 0.5167(3) 0.7191(2) 0.3188(3) 0.0764(9) Uani 1 1 d . . . . .
H9A H 0.465887 0.713339 0.249043 0.115 Uiso 1 1 calc R U . . .
H9B H 0.497914 0.683924 0.369267 0.115 Uiso 1 1 calc R U . . .
H9C H 0.507701 0.766673 0.346484 0.115 Uiso 1 1 calc R U . . .
C10 C 0.7283(2) 0.74570(14) 0.49640(19) 0.0439(6) Uani 1 1 d . . . . .
C11 C 0.7578(2) 0.81883(14) 0.5061(2) 0.0501(6) Uani 1 1 d . . . . .
H11A H 0.779191 0.842409 0.447088 0.060 Uiso 1 1 calc R U . . .
C12 C 0.7559(2) 0.85676(13) 0.6009(2) 0.0496(6) Uani 1 1 d . . . . .
C13 C 0.8188(4) 0.96552(18) 0.5288(3) 0.0867(12) Uani 1 1 d . . . . .
H13A H 0.837669 1.014482 0.550397 0.130 Uiso 1 1 calc R U . . .
H13B H 0.884997 0.942554 0.509490 0.130 Uiso 1 1 calc R U . . .
H13C H 0.756054 0.965098 0.466806 0.130 Uiso 1 1 calc R U . . .
C14 C 0.7230(2) 0.82076(14) 0.68926(19) 0.0466(6) Uani 1 1 d . . . . .
C15 C 0.6895(3) 0.82953(18) 0.8717(2) 0.0711(9) Uani 1 1 d . . . . .
H15A H 0.693038 0.864269 0.929456 0.107 Uiso 1 1 calc R U . . .
H15B H 0.611965 0.811650 0.850925 0.107 Uiso 1 1 calc R U . . .
H15C H 0.740822 0.790195 0.896663 0.107 Uiso 1 1 calc R U . . .
C16 C 0.6952(2) 0.74850(13) 0.68051(18) 0.0438(5) Uani 1 1 d . . . . .
H16A H 0.674268 0.725096 0.739864 0.053 Uiso 1 1 calc R U . . .
C17 C 0.6975(2) 0.70896(13) 0.58383(19) 0.0411(5) Uani 1 1 d . . . . .
C18 C 0.5556(2) 0.59919(13) 0.65848(19) 0.0415(5) Uani 1 1 d . . . . .
H18A H 0.587341 0.619671 0.730669 0.050 Uiso 1 1 calc R U . . .
C19 C 0.4433(2) 0.63869(17) 0.6101(2) 0.0591(7) Uani 1 1 d . . . . .
H19A H 0.458508 0.690043 0.607694 0.071 Uiso 1 1 calc R U . . .
H19B H 0.415683 0.622258 0.535627 0.071 Uiso 1 1 calc R U . . .
C20 C 0.3501(3) 0.6257(2) 0.6771(3) 0.0755(10) Uani 1 1 d . . . . .
H20A H 0.373860 0.647147 0.749143 0.091 Uiso 1 1 calc R U . . .
H20B H 0.279086 0.649004 0.641523 0.091 Uiso 1 1 calc R U . . .
C21 C 0.3284(3) 0.5459(2) 0.6893(3) 0.0838(11) Uani 1 1 d . . . . .
H21A H 0.272236 0.539345 0.735955 0.101 Uiso 1 1 calc R U . . .
H21B H 0.296364 0.525635 0.617962 0.101 Uiso 1 1 calc R U . . .
C22 C 0.4384(3) 0.5063(2) 0.7381(3) 0.0769(10) Uani 1 1 d . . . . .
H22A H 0.422362 0.455012 0.740418 0.092 Uiso 1 1 calc R U . . .
H22B H 0.465531 0.522662 0.812713 0.092 Uiso 1 1 calc R U . . .
C23 C 0.5326(2) 0.51870(14) 0.6717(2) 0.0525(6) Uani 1 1 d . . . . .
H23A H 0.509391 0.496921 0.599939 0.063 Uiso 1 1 calc R U . . .
H23B H 0.603269 0.495369 0.708165 0.063 Uiso 1 1 calc R U . . .
C24 C 0.7950(2) 0.56733(15) 0.6471(2) 0.0498(6) Uani 1 1 d . . . . .
H24A H 0.778495 0.515457 0.644153 0.060 Uiso 1 1 calc R U . . .
C25 C 0.8963(2) 0.5775(2) 0.5901(2) 0.0689(9) Uani 1 1 d . . . . .
H25A H 0.918234 0.627968 0.592974 0.083 Uiso 1 1 calc R U . . .
H25B H 0.873497 0.563775 0.513732 0.083 Uiso 1 1 calc R U . . .
C26 C 0.9999(3) 0.5319(3) 0.6442(3) 0.0901(12) Uani 1 1 d . . . . .
H26A H 0.980127 0.481092 0.635547 0.108 Uiso 1 1 calc R U . . .
H26B H 1.064363 0.540910 0.608115 0.108 Uiso 1 1 calc R U . . .
C27 C 1.0353(3) 0.5497(3) 0.7661(3) 0.0898(12) Uani 1 1 d . . . . .
H27A H 1.097542 0.517869 0.799505 0.108 Uiso 1 1 calc R U . . .
H27B H 1.063703 0.598914 0.774481 0.108 Uiso 1 1 calc R U . . .
C28 C 0.9358(3) 0.5414(2) 0.8235(3) 0.0794(10) Uani 1 1 d . . . . .
H28A H 0.959437 0.556489 0.899235 0.095 Uiso 1 1 calc R U . . .
H28B H 0.914051 0.490905 0.823288 0.095 Uiso 1 1 calc R U . . .
C29 C 0.8307(2) 0.58609(18) 0.7691(2) 0.0565(7) Uani 1 1 d . . . . .
H29A H 0.766627 0.576724 0.805564 0.068 Uiso 1 1 calc R U . . .
H29B H 0.849353 0.637039 0.776871 0.068 Uiso 1 1 calc R U . . .

loop_
_atom_site_aniso_label
_atom_site_aniso_U_11
_atom_site_aniso_U_22
_atom_site_aniso_U_33
_atom_site_aniso_U_23
_atom_site_aniso_U_13
_atom_site_aniso_U_12
P1 0.0416(3) 0.0446(3) 0.0353(3) -0.0064(3) 0.0104(3) -0.0037(3)
N1 0.0572(14) 0.0566(13) 0.0386(11) -0.0029(10) 0.0057(10) -0.0045(11)
O1 0.1048(17) 0.0480(11) 0.0551(11) -0.0082(9) 0.0189(12) -0.0179(11)
O2 0.0931(15) 0.0546(11) 0.0432(10) -0.0148(8) 0.0204(10) -0.0101(10)
C1 0.089(2) 0.0435(13) 0.0335(13) -0.0018(11) 0.0114(13) -0.0132(14)
C2 0.117(3) 0.068(2) 0.0431(16) -0.0024(14) -0.0001(18) -0.017(2)
C3 0.184(5) 0.073(2) 0.0340(16) -0.0091(15) 0.016(2) -0.028(3)
C4 0.176(5) 0.083(3) 0.057(2) -0.0219(19) 0.056(3) -0.024(3)
C5 0.127(3) 0.084(2) 0.068(2) -0.0181(18) 0.057(2) -0.011(2)
C6 0.088(2) 0.0572(16) 0.0491(15) -0.0086(13) 0.0302(16) -0.0118(16)
C7 0.0613(17) 0.081(2) 0.0454(14) -0.0083(14) 0.0220(13) -0.0067(16)
C8 0.0545(15) 0.0476(13) 0.0364(12) -0.0028(10) 0.0133(11) -0.0096(12)
C9 0.0593(19) 0.100(3) 0.0653(19) -0.0038(18) -0.0003(16) 0.0100(18)
C10 0.0427(13) 0.0510(14) 0.0379(12) -0.0060(11) 0.0079(10) -0.0061(11)
C11 0.0573(15) 0.0544(15) 0.0396(13) 0.0005(11) 0.0119(12) -0.0110(13)
C12 0.0579(16) 0.0442(13) 0.0452(13) -0.0055(11) 0.0063(12) -0.0069(12)
C13 0.137(3) 0.0566(18) 0.066(2) 0.0034(16) 0.018(2) -0.026(2)
C14 0.0491(14) 0.0526(14) 0.0385(13) -0.0095(11) 0.0093(11) -0.0036(12)
C15 0.093(2) 0.079(2) 0.0454(16) -0.0185(15) 0.0232(16) -0.0101(19)
C16 0.0487(14) 0.0494(13) 0.0350(12) -0.0032(10) 0.0126(11) -0.0043(12)
C17 0.0400(13) 0.0477(13) 0.0368(12) -0.0035(10) 0.0104(10) -0.0049(10)
C18 0.0404(13) 0.0484(13) 0.0367(12) -0.0042(10) 0.0102(10) -0.0028(11)
C19 0.0457(15) 0.0662(18) 0.0669(18) 0.0020(14) 0.0149(13) 0.0079(13)
C20 0.0489(17) 0.102(3) 0.080(2) -0.006(2) 0.0233(16) 0.0092(17)
C21 0.0491(18) 0.117(3) 0.092(3) -0.003(2) 0.0306(17) -0.0203(19)
C22 0.074(2) 0.080(2) 0.084(2) 0.0147(19) 0.0331(19) -0.0130(18)
C23 0.0540(15) 0.0508(15) 0.0555(16) 0.0033(13) 0.0175(13) -0.0056(12)
C24 0.0448(14) 0.0594(16) 0.0461(14) -0.0099(12) 0.0113(12) 0.0058(12)
C25 0.0507(17) 0.104(3) 0.0553(17) -0.0107(17) 0.0190(14) 0.0073(16)
C26 0.0513(18) 0.152(4) 0.069(2) -0.018(2) 0.0176(16) 0.026(2)
C27 0.0489(18) 0.146(4) 0.071(2) -0.009(2) 0.0043(16) 0.017(2)
C28 0.0576(19) 0.125(3) 0.0545(18) 0.0018(19) 0.0070(15) 0.0230(19)
C29 0.0462(15) 0.082(2) 0.0431(14) -0.0037(13) 0.0116(12) 0.0094(14)

loop_
_atom_type_symbol
_atom_type_description
_atom_type_scat_dispersion_real
_atom_type_scat_dispersion_imag
_atom_type_scat_source
C C 0.0033 0.0016 'International Tables Vol C Tables 4.2.6.8 and 6.1.1.4'
H H 0.0000 0.0000 'International Tables Vol C Tables 4.2.6.8 and 6.1.1.4'
O O 0.0106 0.0060 'International Tables Vol C Tables 4.2.6.8 and 6.1.1.4'
P P 0.1023 0.0942 'International Tables Vol C Tables 4.2.6.8 and 6.1.1.4'
N N 0.0061 0.0033 'International Tables Vol C Tables 4.2.6.8 and 6.1.1.4'

loop_
_geom_angle_atom_site_label_1
_geom_angle_atom_site_label_2
_geom_angle_atom_site_label_3
_geom_angle
_geom_angle_site_symmetry_1
_geom_angle_site_symmetry_3
_geom_angle_publ_flag
C17 P1 C18 102.75(11) . . ?
C17 P1 C24 103.05(12) . . ?
C18 P1 C24 102.83(11) . . ?
C8 N1 C1 108.2(2) . . ?
C8 N1 C9 126.6(2) . . ?
C1 N1 C9 125.0(2) . . ?
C12 O1 C13 117.4(2) . . ?
C14 O2 C15 117.6(2) . . ?
N1 C1 C2 129.7(3) . . ?
N1 C1 C6 108.2(2) . . ?
C2 C1 C6 122.0(3) . . ?
C3 C2 C1 116.6(4) . . ?
C3 C2 H2A 121.7 . . ?
C1 C2 H2A 121.7 . . ?
C4 C3 C2 122.0(4) . . ?
C4 C3 H3A 119.0 . . ?
C2 C3 H3A 119.0 . . ?
C5 C4 C3 121.6(4) . . ?
C5 C4 H4A 119.2 . . ?
C3 C4 H4A 119.2 . . ?
C4 C5 C6 119.0(4) . . ?
C4 C5 H5A 120.5 . . ?
C6 C5 H5A 120.5 . . ?
C1 C6 C5 118.8(3) . . ?
C1 C6 C7 106.4(2) . . ?
C5 C6 C7 134.8(4) . . ?
C8 C7 C6 107.8(3) . . ?
C8 C7 H7A 126.1 . . ?
C6 C7 H7A 126.1 . . ?
C7 C8 N1 109.5(2) . . ?
C7 C8 C10 128.4(2) . . ?
N1 C8 C10 121.2(2) . . ?
N1 C9 H9A 109.5 . . ?
N1 C9 H9B 109.5 . . ?
H9A C9 H9B 109.5 . . ?
N1 C9 H9C 109.5 . . ?
H9A C9 H9C 109.5 . . ?
H9B C9 H9C 109.5 . . ?
C17 C10 C11 120.4(2) . . ?
C17 C10 C8 124.8(2) . . ?
C11 C10 C8 114.8(2) . . ?
C12 C11 C10 121.5(2) . . ?
C12 C11 H11A 119.2 . . ?
C10 C11 H11A 119.2 . . ?
O1 C12 C11 125.0(2) . . ?
O1 C12 C14 116.2(2) . . ?
C11 C12 C14 118.8(2) . . ?
O1 C13 H13A 109.5 . . ?
O1 C13 H13B 109.5 . . ?
H13A C13 H13B 109.5 . . ?
O1 C13 H13C 109.5 . . ?
H13A C13 H13C 109.5 . . ?
H13B C13 H13C 109.5 . . ?
O2 C14 C16 125.1(2) . . ?
O2 C14 C12 115.0(2) . . ?
C16 C14 C12 119.9(2) . . ?
O2 C15 H15A 109.5 . . ?
O2 C15 H15B 109.5 . . ?
H15A C15 H15B 109.5 . . ?
O2 C15 H15C 109.5 . . ?
H15A C15 H15C 109.5 . . ?
H15B C15 H15C 109.5 . . ?
C14 C16 C17 121.8(2) . . ?
C14 C16 H16A 119.1 . . ?
C17 C16 H16A 119.1 . . ?
C10 C17 C16 117.6(2) . . ?
C10 C17 P1 118.70(18) . . ?
C16 C17 P1 123.70(18) . . ?
C23 C18 C19 110.5(2) . . ?
C23 C18 P1 110.00(16) . . ?
C19 C18 P1 109.82(17) . . ?
C23 C18 H18A 108.8 . . ?
C19 C18 H18A 108.8 . . ?
P1 C18 H18A 108.8 . . ?
C20 C19 C18 111.8(2) . . ?
C20 C19 H19A 109.3 . . ?
C18 C19 H19A 109.3 . . ?
C20 C19 H19B 109.3 . . ?
C18 C19 H19B 109.3 . . ?
H19A C19 H19B 107.9 . . ?
C21 C20 C19 111.3(3) . . ?
C21 C20 H20A 109.4 . . ?
C19 C20 H20A 109.4 . . ?
C21 C20 H20B 109.4 . . ?
C19 C20 H20B 109.4 . . ?
H20A C20 H20B 108.0 . . ?
C22 C21 C20 111.5(3) . . ?
C22 C21 H21A 109.3 . . ?
C20 C21 H21A 109.3 . . ?
C22 C21 H21B 109.3 . . ?
C20 C21 H21B 109.3 . . ?
H21A C21 H21B 108.0 . . ?
C21 C22 C23 111.6(3) . . ?
C21 C22 H22A 109.3 . . ?
C23 C22 H22A 109.3 . . ?
C21 C22 H22B 109.3 . . ?
C23 C22 H22B 109.3 . . ?
H22A C22 H22B 108.0 . . ?
C22 C23 C18 111.6(2) . . ?
C22 C23 H23A 109.3 . . ?
C18 C23 H23A 109.3 . . ?
C22 C23 H23B 109.3 . . ?
C18 C23 H23B 109.3 . . ?
H23A C23 H23B 108.0 . . ?
C25 C24 C29 110.1(2) . . ?
C25 C24 P1 110.8(2) . . ?
C29 C24 P1 117.55(18) . . ?
C25 C24 H24A 105.8 . . ?
C29 C24 H24A 105.8 . . ?
P1 C24 H24A 105.8 . . ?
C24 C25 C26 111.2(3) . . ?
C24 C25 H25A 109.4 . . ?
C26 C25 H25A 109.4 . . ?
C24 C25 H25B 109.4 . . ?
C26 C25 H25B 109.4 . . ?
H25A C25 H25B 108.0 . . ?
C27 C26 C25 111.0(3) . . ?
C27 C26 H26A 109.4 . . ?
C25 C26 H26A 109.4 . . ?
C27 C26 H26B 109.4 . . ?
C25 C26 H26B 109.4 . . ?
H26A C26 H26B 108.0 . . ?
C28 C27 C26 111.2(3) . . ?
C28 C27 H27A 109.4 . . ?
C26 C27 H27A 109.4 . . ?
C28 C27 H27B 109.4 . . ?
C26 C27 H27B 109.4 . . ?
H27A C27 H27B 108.0 . . ?
C27 C28 C29 112.0(3) . . ?
C27 C28 H28A 109.2 . . ?
C29 C28 H28A 109.2 . . ?
C27 C28 H28B 109.2 . . ?
C29 C28 H28B 109.2 . . ?
H28A C28 H28B 107.9 . . ?
C24 C29 C28 111.0(2) . . ?
C24 C29 H29A 109.4 . . ?
C28 C29 H29A 109.4 . . ?
C24 C29 H29B 109.4 . . ?
C28 C29 H29B 109.4 . . ?
H29A C29 H29B 108.0 . . ?

loop_
_geom_bond_atom_site_label_1
_geom_bond_atom_site_label_2
_geom_bond_distance
_geom_bond_site_symmetry_2
_geom_bond_publ_flag
P1 C17 1.850(3) . ?
P1 C18 1.861(2) . ?
P1 C24 1.869(3) . ?
N1 C8 1.377(3) . ?
N1 C1 1.382(3) . ?
N1 C9 1.452(4) . ?
O1 C12 1.364(3) . ?
O1 C13 1.425(4) . ?
O2 C14 1.373(3) . ?
O2 C15 1.413(3) . ?
C1 C2 1.401(4) . ?
C1 C6 1.402(4) . ?
C2 C3 1.382(6) . ?
C2 H2A 0.9300 . ?
C3 C4 1.373(6) . ?
C3 H3A 0.9300 . ?
C4 C5 1.363(6) . ?
C4 H4A 0.9300 . ?
C5 C6 1.402(4) . ?
C5 H5A 0.9300 . ?
C6 C7 1.423(4) . ?
C7 C8 1.362(4) . ?
C7 H7A 0.9300 . ?
C8 C10 1.495(3) . ?
C9 H9A 0.9600 . ?
C9 H9B 0.9600 . ?
C9 H9C 0.9600 . ?
C10 C17 1.390(3) . ?
C10 C11 1.399(4) . ?
C11 C12 1.377(3) . ?
C11 H11A 0.9300 . ?
C12 C14 1.403(4) . ?
C13 H13A 0.9600 . ?
C13 H13B 0.9600 . ?
C13 H13C 0.9600 . ?
C14 C16 1.378(3) . ?
C15 H15A 0.9600 . ?
C15 H15B 0.9600 . ?
C15 H15C 0.9600 . ?
C16 C17 1.413(3) . ?
C16 H16A 0.9300 . ?
C18 C23 1.531(3) . ?
C18 C19 1.531(4) . ?
C18 H18A 0.9800 . ?
C19 C20 1.522(4) . ?
C19 H19A 0.9700 . ?
C19 H19B 0.9700 . ?
C20 C21 1.514(5) . ?
C20 H20A 0.9700 . ?
C20 H20B 0.9700 . ?
C21 C22 1.512(5) . ?
C21 H21A 0.9700 . ?
C21 H21B 0.9700 . ?
C22 C23 1.525(4) . ?
C22 H22A 0.9700 . ?
C22 H22B 0.9700 . ?
C23 H23A 0.9700 . ?
C23 H23B 0.9700 . ?
C24 C25 1.515(4) . ?
C24 C29 1.534(3) . ?
C24 H24A 0.9800 . ?
C25 C26 1.530(5) . ?
C25 H25A 0.9700 . ?
C25 H25B 0.9700 . ?
C26 C27 1.530(5) . ?
C26 H26A 0.9700 . ?
C26 H26B 0.9700 . ?
C27 C28 1.497(5) . ?
C27 H27A 0.9700 . ?
C27 H27B 0.9700 . ?
C28 C29 1.535(4) . ?
C28 H28A 0.9700 . ?
C28 H28B 0.9700 . ?
C29 H29A 0.9700 . ?
C29 H29B 0.9700 . ?
